data_7203544
loop_
_publ_author_name
'Banerjee, Rahul'
'Saha, Binoy K.'
'Desiraju, Gautam R.'

_publ_section_title
;
 Synthon robustness in saccharinate salts of some substituted pyridines
;
_journal_issue 9
_journal_name_full CrystEngComm
_journal_page_first 680
_journal_paper_doi 10.1039/b608926g
_journal_volume 8
_journal_year 2006
_chemical_formula_moiety 'C7 H4 N O3 S, C5 H6 N'
_chemical_formula_sum 'C12 H10 N2 O3 S'
_chemical_formula_weight 262.28
_chemical_melting_point 221
_chemical_name_common 'Saccharin, pyridine'
_chemical_name_systematic
;
Saccharin, pyridine
;
_space_group_IT_number 2
_symmetry_cell_setting triclinic
_symmetry_space_group_name_Hall '-P 1'
_symmetry_space_group_name_H-M 'P -1'
_atom_sites_solution_hydrogens geom
_atom_sites_solution_primary direct
_atom_sites_solution_secondary difmap
_audit_creation_method SHELXL-97
_cell_angle_alpha 65.251(2)
_cell_angle_beta 74.747(3)
_cell_angle_gamma 78.160(3)
_cell_formula_units_Z 4
_cell_length_a 7.4613(15)
_cell_length_b 12.954(3)
_cell_length_c 14.179(3)
_cell_measurement_reflns_used 2614
_cell_measurement_temperature 298(2)
_cell_volume 1193.6(4)
_computing_cell_refinement 'Bruker SMART'
_computing_data_collection 'Bruker SMART'
_computing_data_reduction 'Bruker SAINT'
_computing_molecular_graphics 'Bruker SHELXTL'
_computing_publication_material 'Bruker SHELXTL'
_computing_structure_refinement 'SHELXL-97 (Sheldrick, 1997)'
_computing_structure_solution 'SHELXS-97 (Sheldrick, 1990)'
_diffrn_ambient_temperature 298(2)
_diffrn_measured_fraction_theta_full 0.998
_diffrn_measured_fraction_theta_max 0.998
_diffrn_measurement_device_type 'CCD area detector'
_diffrn_measurement_method 'phi and omega scans'
_diffrn_radiation_monochromator graphite
_diffrn_radiation_source 'fine-focus sealed tube'
_diffrn_radiation_type MoK\a
_diffrn_radiation_wavelength 0.71073
_diffrn_reflns_av_R_equivalents 0.0390
_diffrn_reflns_av_sigmaI/netI 0.0467
_diffrn_reflns_limit_h_max 9
_diffrn_reflns_limit_h_min -9
_diffrn_reflns_limit_k_max 16
_diffrn_reflns_limit_k_min -15
_diffrn_reflns_limit_l_max 17
_diffrn_reflns_limit_l_min -17
_diffrn_reflns_number 14741
_diffrn_reflns_theta_full 26.08
_diffrn_reflns_theta_max 26.08
_diffrn_reflns_theta_min 1.61
_exptl_absorpt_coefficient_mu 0.272
_exptl_absorpt_correction_T_max 0.9699
_exptl_absorpt_correction_T_min 0.9100
_exptl_absorpt_correction_type multi-scan
_exptl_absorpt_process_details 'Bruker Nonius area detector scaling and absorption correction - V2.10'
_exptl_crystal_colour colorless
_exptl_crystal_density_diffrn 1.460
_exptl_crystal_density_method 'not measured'
_exptl_crystal_description block
_exptl_crystal_F_000 544
_exptl_crystal_size_max 0.38
_exptl_crystal_size_mid 0.19
_exptl_crystal_size_min 0.10
_refine_diff_density_max 0.255
_refine_diff_density_min -0.291
_refine_diff_density_rms 0.050
_refine_ls_extinction_method none
_refine_ls_goodness_of_fit_ref 1.039
_refine_ls_hydrogen_treatment mixed
_refine_ls_matrix_type full
_refine_ls_number_parameters 333
_refine_ls_number_reflns 4725
_refine_ls_number_restraints 0
_refine_ls_restrained_S_all 1.039
_refine_ls_R_factor_all 0.0869
_refine_ls_R_factor_gt 0.0505
_refine_ls_shift/su_max 0.000
_refine_ls_shift/su_mean 0.000
_refine_ls_structure_factor_coef Fsqd
_refine_ls_weighting_details 'calc w=1/[\s^2^(Fo^2^)+(0.0709P)^2^+0.0000P] where P=(Fo^2^+2Fc^2^)/3'
_refine_ls_weighting_scheme calc
_refine_ls_wR_factor_gt 0.1231
_refine_ls_wR_factor_ref 0.1413
_reflns_number_gt 3042
_reflns_number_total 4725
_reflns_threshold_expression >2sigma(I)
_cod_data_source_file b608926g.txt
_cod_data_source_block grd511_m
_cod_original_sg_symbol_H-M P-1
_cod_database_code 7203544

loop_
_symmetry_equiv_pos_as_xyz
'x, y, z'
'-x, -y, -z'

loop_
_atom_site_label
_atom_site_type_symbol
_atom_site_fract_x
_atom_site_fract_y
_atom_site_fract_z
_atom_site_U_iso_or_equiv
_atom_site_adp_type
_atom_site_occupancy
_atom_site_symmetry_multiplicity
_atom_site_calc_flag
_atom_site_refinement_flags
_atom_site_disorder_assembly
_atom_site_disorder_group
S1 S 0.97899(9) 0.82389(5) 0.38904(5) 0.0482(2) Uani 1 1 d . . .
O4 O 0.7346(3) 1.08312(15) 0.42450(14) 0.0606(5) Uani 1 1 d . . .
O5 O 0.8732(3) 0.74387(15) 0.38794(15) 0.0634(5) Uani 1 1 d . . .
O6 O 1.1547(3) 0.77562(16) 0.42173(15) 0.0665(6) Uani 1 1 d . . .
N2 N 0.8539(3) 0.89654(18) 0.45633(16) 0.0517(6) Uani 1 1 d . . .
C10 C 0.9128(3) 1.1390(2) 0.19531(19) 0.0477(6) Uani 1 1 d . . .
H10 H 0.8493 1.2047 0.2049 0.057 Uiso 1 1 calc R . .
N3 N 0.3935(3) -0.0125(2) 0.36791(18) 0.0500(6) Uani 1 1 d . . .
C14 C 1.0109(3) 0.9390(2) 0.26424(18) 0.0412(6) Uani 1 1 d . . .
C9 C 0.9172(3) 1.0355(2) 0.27978(18) 0.0403(6) Uani 1 1 d . . .
C13 C 1.1029(4) 0.9410(2) 0.1654(2) 0.0548(7) Uani 1 1 d . . .
H13 H 1.1644 0.8751 0.1555 0.066 Uiso 1 1 calc R . .
C20 C 0.3657(4) 0.0971(3) 0.3061(2) 0.0596(7) Uani 1 1 d . . .
H20 H 0.3007 0.1495 0.3356 0.072 Uiso 1 1 calc R . .
C24 C 0.4870(4) -0.0890(2) 0.3293(2) 0.0546(7) Uani 1 1 d . . .
H24 H 0.5054 -0.1651 0.3747 0.065 Uiso 1 1 calc R . .
C11 C 1.0049(4) 1.1429(2) 0.0964(2) 0.0565(7) Uani 1 1 d . . .
H11 H 1.0034 1.2121 0.0383 0.068 Uiso 1 1 calc R . .
C8 C 0.8273(3) 1.0076(2) 0.39377(19) 0.0445(6) Uani 1 1 d . . .
C21 C 0.4318(4) 0.1329(3) 0.2000(2) 0.0656(8) Uani 1 1 d . . .
H21 H 0.4125 0.2097 0.1564 0.079 Uiso 1 1 calc R . .
C23 C 0.5568(4) -0.0573(3) 0.2234(2) 0.0588(7) Uani 1 1 d . . .
H23 H 0.6233 -0.1110 0.1960 0.071 Uiso 1 1 calc R . .
C22 C 0.5272(4) 0.0550(3) 0.1580(2) 0.0629(8) Uani 1 1 d . . .
H22 H 0.5719 0.0782 0.0853 0.076 Uiso 1 1 calc R . .
C12 C 1.0989(4) 1.0461(3) 0.0821(2) 0.0614(8) Uani 1 1 d . . .
H12 H 1.1616 1.0514 0.0144 0.074 Uiso 1 1 calc R . .
S2 S 0.58129(10) 0.68322(6) 0.11864(5) 0.0525(2) Uani 1 1 d . . .
O1 O 0.7221(3) 0.42448(15) 0.06432(15) 0.0645(5) Uani 1 1 d . . .
O3 O 0.4174(3) 0.75475(16) 0.08425(15) 0.0751(6) Uani 1 1 d . . .
O2 O 0.7169(3) 0.73946(16) 0.12937(15) 0.0719(6) Uani 1 1 d . . .
C7 C 0.5139(3) 0.5667(2) 0.23714(18) 0.0430(6) Uani 1 1 d . . .
N4 N 0.1177(3) 0.4992(2) 0.13791(19) 0.0518(6) Uani 1 1 d . . .
N1 N 0.6762(3) 0.61200(18) 0.04539(16) 0.0522(6) Uani 1 1 d . . .
C3 C 0.5240(3) 0.3651(2) 0.2910(2) 0.0544(7) Uani 1 1 d . . .
H3 H 0.5565 0.2996 0.2758 0.065 Uiso 1 1 calc R . .
C2 C 0.5630(3) 0.4707(2) 0.21393(18) 0.0433(6) Uani 1 1 d . . .
C6 C 0.4274(4) 0.5623(2) 0.3373(2) 0.0567(7) Uani 1 1 d . . .
H6 H 0.3960 0.6277 0.3525 0.068 Uiso 1 1 calc R . .
C15 C 0.0809(4) 0.5717(2) 0.1855(2) 0.0595(8) Uani 1 1 d . . .
H15 H 0.1142 0.6457 0.1478 0.071 Uiso 1 1 calc R . .
C4 C 0.4355(4) 0.3592(3) 0.3912(2) 0.0633(8) Uani 1 1 d . . .
H4 H 0.4063 0.2889 0.4443 0.076 Uiso 1 1 calc R . .
C1 C 0.6600(3) 0.5001(2) 0.10045(19) 0.0470(6) Uani 1 1 d . . .
C16 C -0.0060(4) 0.5389(3) 0.2900(2) 0.0650(8) Uani 1 1 d . . .
H16 H -0.0341 0.5903 0.3234 0.078 Uiso 1 1 calc R . .
C18 C -0.0098(4) 0.3552(2) 0.2936(2) 0.0611(8) Uani 1 1 d . . .
H18 H -0.0392 0.2803 0.3299 0.073 Uiso 1 1 calc R . .
C19 C 0.0740(4) 0.3927(2) 0.1892(2) 0.0571(7) Uani 1 1 d . . .
H19 H 0.1007 0.3434 0.1537 0.069 Uiso 1 1 calc R . .
C17 C -0.0504(4) 0.4293(3) 0.3442(2) 0.0636(8) Uani 1 1 d . . .
H17 H -0.1081 0.4050 0.4155 0.076 Uiso 1 1 calc R . .
C5 C 0.3898(4) 0.4557(3) 0.4140(2) 0.0655(8) Uani 1 1 d . . .
H5 H 0.3321 0.4491 0.4826 0.079 Uiso 1 1 calc R . .
H3A H 0.351(4) -0.033(3) 0.435(2) 0.075(10) Uiso 1 1 d . . .
H4B H 0.179(4) 0.527(3) 0.069(2) 0.082(10) Uiso 1 1 d . . .

loop_
_atom_site_aniso_label
_atom_site_aniso_U_11
_atom_site_aniso_U_22
_atom_site_aniso_U_33
_atom_site_aniso_U_23
_atom_site_aniso_U_13
_atom_site_aniso_U_12
S1 0.0515(4) 0.0365(4) 0.0459(4) -0.0132(3) 0.0023(3) -0.0034(3)
O4 0.0786(13) 0.0474(11) 0.0523(11) -0.0274(9) 0.0001(9) 0.0017(10)
O5 0.0713(13) 0.0444(11) 0.0713(13) -0.0262(10) 0.0063(10) -0.0178(10)
O6 0.0564(12) 0.0537(12) 0.0661(13) -0.0074(10) -0.0123(10) 0.0085(10)
N2 0.0597(14) 0.0459(13) 0.0422(12) -0.0178(10) 0.0012(10) -0.0035(11)
C10 0.0481(15) 0.0371(14) 0.0525(16) -0.0132(12) -0.0076(12) -0.0054(12)
N3 0.0535(14) 0.0554(15) 0.0419(13) -0.0209(12) -0.0071(11) -0.0061(11)
C14 0.0406(14) 0.0387(14) 0.0401(13) -0.0137(11) -0.0022(11) -0.0062(11)
C9 0.0384(14) 0.0391(14) 0.0441(14) -0.0182(11) -0.0034(11) -0.0072(11)
C13 0.0555(17) 0.0519(17) 0.0520(16) -0.0262(14) 0.0060(13) -0.0035(13)
C20 0.0600(18) 0.0551(18) 0.0635(19) -0.0295(15) -0.0103(14) 0.0063(14)
C24 0.0563(17) 0.0498(17) 0.0579(18) -0.0215(14) -0.0117(14) -0.0045(14)
C11 0.0624(18) 0.0480(16) 0.0436(15) -0.0062(13) -0.0032(13) -0.0081(14)
C8 0.0489(16) 0.0450(15) 0.0410(14) -0.0211(12) -0.0015(11) -0.0077(12)
C21 0.074(2) 0.0534(18) 0.0573(19) -0.0140(15) -0.0138(16) 0.0045(15)
C23 0.0631(19) 0.0619(19) 0.0578(18) -0.0339(16) -0.0072(14) -0.0027(15)
C22 0.065(2) 0.077(2) 0.0435(16) -0.0229(16) -0.0083(14) -0.0053(17)
C12 0.0614(18) 0.071(2) 0.0424(16) -0.0203(15) 0.0056(13) -0.0120(16)
S2 0.0633(5) 0.0373(4) 0.0435(4) -0.0138(3) 0.0038(3) 0.0001(3)
O1 0.0830(14) 0.0493(11) 0.0579(12) -0.0294(10) 0.0029(10) -0.0030(10)
O3 0.0782(15) 0.0561(13) 0.0604(13) -0.0113(10) -0.0055(10) 0.0218(11)
O2 0.0878(16) 0.0535(12) 0.0746(14) -0.0312(11) 0.0099(11) -0.0277(11)
C7 0.0404(14) 0.0423(14) 0.0403(14) -0.0144(11) -0.0037(11) -0.0007(11)
N4 0.0538(14) 0.0539(15) 0.0475(14) -0.0213(12) -0.0097(11) -0.0017(11)
N1 0.0626(15) 0.0425(13) 0.0421(12) -0.0162(10) 0.0019(10) -0.0020(11)
C3 0.0517(17) 0.0431(15) 0.0598(17) -0.0162(13) -0.0020(13) -0.0069(13)
C2 0.0388(14) 0.0437(15) 0.0412(14) -0.0144(11) -0.0032(11) -0.0021(11)
C6 0.0623(18) 0.0564(18) 0.0463(16) -0.0235(14) 0.0014(13) -0.0034(14)
C15 0.0656(19) 0.0507(17) 0.0631(19) -0.0253(15) -0.0119(15) -0.0020(15)
C4 0.0599(19) 0.0554(19) 0.0510(17) -0.0037(14) -0.0003(14) -0.0077(15)
C1 0.0481(16) 0.0471(15) 0.0444(15) -0.0205(13) -0.0059(12) -0.0004(12)
C16 0.081(2) 0.062(2) 0.0591(19) -0.0354(16) -0.0163(16) 0.0065(16)
C18 0.0642(19) 0.0441(16) 0.0659(19) -0.0152(15) -0.0111(15) -0.0026(14)
C19 0.0623(18) 0.0531(18) 0.0642(19) -0.0321(15) -0.0157(15) 0.0012(14)
C17 0.068(2) 0.069(2) 0.0444(16) -0.0199(15) -0.0079(14) 0.0019(16)
C5 0.0644(19) 0.077(2) 0.0395(15) -0.0156(15) 0.0050(13) -0.0095(17)

loop_
_atom_type_symbol
_atom_type_description
_atom_type_scat_dispersion_real
_atom_type_scat_dispersion_imag
_atom_type_scat_source
C C 0.0033 0.0016 'International Tables Vol C Tables 4.2.6.8 and 6.1.1.4'
H H 0.0000 0.0000 'International Tables Vol C Tables 4.2.6.8 and 6.1.1.4'
N N 0.0061 0.0033 'International Tables Vol C Tables 4.2.6.8 and 6.1.1.4'
O O 0.0106 0.0060 'International Tables Vol C Tables 4.2.6.8 and 6.1.1.4'
S S 0.1246 0.1234 'International Tables Vol C Tables 4.2.6.8 and 6.1.1.4'

loop_
_geom_angle_atom_site_label_1
_geom_angle_atom_site_label_2
_geom_angle_atom_site_label_3
_geom_angle
_geom_angle_site_symmetry_1
_geom_angle_site_symmetry_3
_geom_angle_publ_flag
O5 S1 O6 115.00(12) . . ?
O5 S1 N2 110.88(12) . . ?
O6 S1 N2 111.53(12) . . ?
O5 S1 C14 110.16(11) . . ?
O6 S1 C14 110.72(11) . . ?
N2 S1 C14 97.15(11) . . ?
C8 N2 S1 110.94(17) . . ?
C9 C10 C11 118.3(2) . . ?
C9 C10 H10 120.8 . . ?
C11 C10 H10 120.8 . . ?
C24 N3 C20 121.7(2) . . ?
C24 N3 H3A 120(2) . . ?
C20 N3 H3A 118(2) . . ?
C9 C14 C13 122.4(2) . . ?
C9 C14 S1 106.87(17) . . ?
C13 C14 S1 130.7(2) . . ?
C10 C9 C14 120.1(2) . . ?
C10 C9 C8 129.1(2) . . ?
C14 C9 C8 110.8(2) . . ?
C12 C13 C14 116.5(2) . . ?
C12 C13 H13 121.8 . . ?
C14 C13 H13 121.8 . . ?
N3 C20 C21 120.1(3) . . ?
N3 C20 H20 120.0 . . ?
C21 C20 H20 120.0 . . ?
N3 C24 C23 120.4(3) . . ?
N3 C24 H24 119.8 . . ?
C23 C24 H24 119.8 . . ?
C12 C11 C10 120.9(3) . . ?
C12 C11 H11 119.5 . . ?
C10 C11 H11 119.5 . . ?
O4 C8 N2 124.8(2) . . ?
O4 C8 C9 121.0(2) . . ?
N2 C8 C9 114.2(2) . . ?
C20 C21 C22 119.3(3) . . ?
C20 C21 H21 120.4 . . ?
C22 C21 H21 120.4 . . ?
C24 C23 C22 118.9(3) . . ?
C24 C23 H23 120.6 . . ?
C22 C23 H23 120.6 . . ?
C21 C22 C23 119.6(3) . . ?
C21 C22 H22 120.2 . . ?
C23 C22 H22 120.2 . . ?
C11 C12 C13 121.7(3) . . ?
C11 C12 H12 119.1 . . ?
C13 C12 H12 119.1 . . ?
O2 S2 O3 115.79(13) . . ?
O2 S2 N1 110.96(12) . . ?
O3 S2 N1 110.81(12) . . ?
O2 S2 C7 110.86(12) . . ?
O3 S2 C7 109.31(12) . . ?
N1 S2 C7 97.63(11) . . ?
C2 C7 C6 122.3(2) . . ?
C2 C7 S2 106.68(18) . . ?
C6 C7 S2 131.0(2) . . ?
C15 N4 C19 121.5(3) . . ?
C15 N4 H4B 115(2) . . ?
C19 N4 H4B 123(2) . . ?
C1 N1 S2 110.66(17) . . ?
C2 C3 C4 118.1(3) . . ?
C2 C3 H3 121.0 . . ?
C4 C3 H3 121.0 . . ?
C7 C2 C3 120.4(2) . . ?
C7 C2 C1 110.9(2) . . ?
C3 C2 C1 128.7(2) . . ?
C7 C6 C5 116.7(3) . . ?
C7 C6 H6 121.7 . . ?
C5 C6 H6 121.7 . . ?
N4 C15 C16 120.5(3) . . ?
N4 C15 H15 119.7 . . ?
C16 C15 H15 119.7 . . ?
C5 C4 C3 121.0(3) . . ?
C5 C4 H4 119.5 . . ?
C3 C4 H4 119.5 . . ?
O1 C1 N1 124.8(2) . . ?
O1 C1 C2 121.1(2) . . ?
N1 C1 C2 114.1(2) . . ?
C17 C16 C15 118.7(3) . . ?
C17 C16 H16 120.7 . . ?
C15 C16 H16 120.7 . . ?
C19 C18 C17 119.1(3) . . ?
C19 C18 H18 120.5 . . ?
C17 C18 H18 120.5 . . ?
N4 C19 C18 120.3(3) . . ?
N4 C19 H19 119.8 . . ?
C18 C19 H19 119.8 . . ?
C16 C17 C18 119.8(3) . . ?
C16 C17 H17 120.1 . . ?
C18 C17 H17 120.1 . . ?
C4 C5 C6 121.5(3) . . ?
C4 C5 H5 119.2 . . ?
C6 C5 H5 119.2 . . ?

loop_
_geom_bond_atom_site_label_1
_geom_bond_atom_site_label_2
_geom_bond_distance
_geom_bond_site_symmetry_2
_geom_bond_publ_flag
S1 O5 1.4330(18) . ?
S1 O6 1.4370(18) . ?
S1 N2 1.610(2) . ?
S1 C14 1.768(2) . ?
O4 C8 1.243(3) . ?
N2 C8 1.343(3) . ?
C10 C9 1.375(3) . ?
C10 C11 1.375(3) . ?
C10 H10 0.9300 . ?
N3 C24 1.319(3) . ?
N3 C20 1.327(3) . ?
N3 H3A 0.86(3) . ?
C14 C9 1.375(3) . ?
C14 C13 1.381(3) . ?
C9 C8 1.494(3) . ?
C13 C12 1.380(4) . ?
C13 H13 0.9300 . ?
C20 C21 1.357(4) . ?
C20 H20 0.9300 . ?
C24 C23 1.362(4) . ?
C24 H24 0.9300 . ?
C11 C12 1.372(4) . ?
C11 H11 0.9300 . ?
C21 C22 1.367(4) . ?
C21 H21 0.9300 . ?
C23 C22 1.368(4) . ?
C23 H23 0.9300 . ?
C22 H22 0.9300 . ?
C12 H12 0.9300 . ?
S2 O2 1.433(2) . ?
S2 O3 1.4360(19) . ?
S2 N1 1.606(2) . ?
S2 C7 1.760(2) . ?
O1 C1 1.244(3) . ?
C7 C2 1.372(3) . ?
C7 C6 1.379(3) . ?
N4 C15 1.320(3) . ?
N4 C19 1.326(3) . ?
N4 H4B 0.91(3) . ?
N1 C1 1.341(3) . ?
C3 C2 1.376(3) . ?
C3 C4 1.378(4) . ?
C3 H3 0.9300 . ?
C2 C1 1.499(3) . ?
C6 C5 1.381(4) . ?
C6 H6 0.9300 . ?
C15 C16 1.370(4) . ?
C15 H15 0.9300 . ?
C4 C5 1.374(4) . ?
C4 H4 0.9300 . ?
C16 C17 1.365(4) . ?
C16 H16 0.9300 . ?
C18 C19 1.361(4) . ?
C18 C17 1.368(4) . ?
C18 H18 0.9300 . ?
C19 H19 0.9300 . ?
C17 H17 0.9300 . ?
C5 H5 0.9300 . ?
